data_4075341
loop_
_publ_author_name
'Jeon, You-Moon'
'Heo, Jungseok'
'Brown, Aaron M.'
'Mirkin, Chad A.'

_publ_section_title
;
 Triple-Decker Complexes Formed via the Weak Link Approach.
;
_journal_issue 11
_journal_name_full Organometallics
_journal_page_first 2729
_journal_page_last 2732
_journal_paper_doi 10.1021/om0602310
_journal_volume 25
_journal_year 2006
_chemical_formula_sum 'C130 H86 B2 F40 O2 P4 Rh2 S2'
_chemical_formula_weight 2855.43
_chemical_name_systematic
; 
 ? 
;
_space_group_IT_number 2
_symmetry_cell_setting triclinic
_symmetry_space_group_name_Hall '-P 1'
_symmetry_space_group_name_H-M 'P -1'
_atom_sites_solution_hydrogens geom
_atom_sites_solution_primary direct
_atom_sites_solution_secondary difmap
_audit_creation_method SHELXL-97
_cell_angle_alpha 110.4010(10)
_cell_angle_beta 105.7260(10)
_cell_angle_gamma 102.0300(10)
_cell_formula_units_Z 1
_cell_length_a 12.6015(10)
_cell_length_b 16.0906(13)
_cell_length_c 17.2636(14)
_cell_measurement_temperature 153(2)
_cell_volume 2974.8(4)
_computing_cell_refinement 'Bruker SMART'
_computing_data_collection 'Bruker SMART'
_computing_data_reduction 'Bruker SAINT'
_computing_molecular_graphics 'Bruker SHELXTL'
_computing_publication_material 'Bruker SHELXTL'
_computing_structure_refinement 'SHELXL-97 (Sheldrick, 1997)'
_computing_structure_solution 'SHELXS-97 (Sheldrick, 1990)'
_diffrn_ambient_temperature 153(2)
_diffrn_measured_fraction_theta_full 0.890
_diffrn_measured_fraction_theta_max 0.890
_diffrn_measurement_device_type 'CCD area detector'
_diffrn_measurement_method 'phi and omega scans'
_diffrn_radiation_monochromator graphite
_diffrn_radiation_source 'fine-focus sealed tube'
_diffrn_radiation_type MoK\a
_diffrn_radiation_wavelength 0.71073
_diffrn_reflns_av_R_equivalents 0.1029
_diffrn_reflns_av_sigmaI/netI 0.1098
_diffrn_reflns_limit_h_max 16
_diffrn_reflns_limit_h_min -16
_diffrn_reflns_limit_k_max 20
_diffrn_reflns_limit_k_min -21
_diffrn_reflns_limit_l_max 23
_diffrn_reflns_limit_l_min -22
_diffrn_reflns_number 28026
_diffrn_reflns_theta_full 28.94
_diffrn_reflns_theta_max 28.94
_diffrn_reflns_theta_min 1.36
_exptl_absorpt_coefficient_mu 0.483
_exptl_absorpt_correction_type none
_exptl_crystal_colour yellow
_exptl_crystal_density_diffrn 1.594
_exptl_crystal_density_method 'not measured'
_exptl_crystal_description tabular
_exptl_crystal_F_000 1434
_refine_diff_density_max 1.909
_refine_diff_density_min -0.738
_refine_diff_density_rms 0.113
_refine_ls_extinction_method none
_refine_ls_goodness_of_fit_ref 0.963
_refine_ls_hydrogen_treatment mixed
_refine_ls_matrix_type full
_refine_ls_number_parameters 820
_refine_ls_number_reflns 14003
_refine_ls_number_restraints 0
_refine_ls_restrained_S_all 0.963
_refine_ls_R_factor_all 0.0821
_refine_ls_R_factor_gt 0.0501
_refine_ls_shift/su_max 0.001
_refine_ls_shift/su_mean 0.000
_refine_ls_structure_factor_coef Fsqd
_refine_ls_weighting_details 'calc w=1/[\s^2^(Fo^2^)+(0.0450P)^2^+0.0000P] where P=(Fo^2^+2Fc^2^)/3'
_refine_ls_weighting_scheme calc
_refine_ls_wR_factor_gt 0.1105
_refine_ls_wR_factor_ref 0.1260
_reflns_number_gt 9401
_reflns_number_total 14003
_reflns_threshold_expression >2sigma(I)
_cod_data_source_file om0602310si20060321_044602.cif
_cod_data_source_block Complex-4a
_cod_depositor_comments
;
The following automatic conversions were performed:

'_symmetry_cell_setting' value 'Triclinic' changed to 'triclinic'
according to /home/saulius/struct/CIF-dictionaries/cif_core.dic
dictionary named 'cif_core.dic' version 2.4.1 from 2010-06-29.

Automatic conversion script
Id: cif_fix_values 1715 2011-07-08 13:25:40Z adriana 
;
_cod_original_sg_symbol_H-M P-1
_cod_database_code 4075341

loop_
_symmetry_equiv_pos_as_xyz
'x, y, z'
'-x, -y, -z'

loop_
_atom_site_label
_atom_site_type_symbol
_atom_site_fract_x
_atom_site_fract_y
_atom_site_fract_z
_atom_site_U_iso_or_equiv
_atom_site_adp_type
_atom_site_occupancy
_atom_site_symmetry_multiplicity
_atom_site_calc_flag
_atom_site_refinement_flags
Rh1 Rh 0.35444(2) 0.188956(16) 0.301889(16) 0.01928(8) Uani 1 1 d .
S1 S 0.33385(7) 0.28989(5) 0.42895(5) 0.02238(17) Uani 1 1 d .
P1 P 0.43731(7) 0.12785(5) 0.38583(5) 0.01957(17) Uani 1 1 d .
P2 P 0.36062(7) 0.09610(5) 0.17328(5) 0.02109(18) Uani 1 1 d .
O1 O 0.27243(19) 0.25177(14) 0.22110(13) 0.0223(5) Uani 1 1 d .
B1 B 0.7558(3) 0.6975(2) 0.2010(2) 0.0209(7) Uani 1 1 d .
F1 F 0.87143(16) 0.72758(12) 0.39672(12) 0.0305(4) Uani 1 1 d .
F2 F 0.85408(18) 0.59378(14) 0.45211(13) 0.0385(5) Uani 1 1 d .
F3 F 0.72186(19) 0.41106(14) 0.33684(15) 0.0429(5) Uani 1 1 d .
F4 F 0.61145(19) 0.36645(13) 0.16174(14) 0.0421(5) Uani 1 1 d .
F5 F 0.62897(17) 0.49945(12) 0.10280(13) 0.0326(5) Uani 1 1 d .
F6 F 0.51085(16) 0.60133(13) 0.19416(13) 0.0317(5) Uani 1 1 d .
F7 F 0.31073(16) 0.60026(13) 0.09507(14) 0.0361(5) Uani 1 1 d .
F8 F 0.30461(17) 0.70164(15) -0.00269(14) 0.0405(5) Uani 1 1 d .
F9 F 0.50902(17) 0.80553(13) 0.00241(13) 0.0350(5) Uani 1 1 d .
F10 F 0.71318(16) 0.80182(12) 0.09549(13) 0.0296(4) Uani 1 1 d .
F11 F 0.69123(16) 0.79372(12) 0.34662(13) 0.0281(4) Uani 1 1 d .
F12 F 0.78101(18) 0.97479(13) 0.46337(14) 0.0399(5) Uani 1 1 d .
F13 F 0.96425(19) 1.09456(13) 0.45700(15) 0.0443(6) Uani 1 1 d .
F14 F 1.05310(19) 1.02720(13) 0.33030(15) 0.0429(6) Uani 1 1 d .
F15 F 0.96778(17) 0.84950(12) 0.21495(13) 0.0342(5) Uani 1 1 d .
F16 F 0.98578(16) 0.68892(13) 0.26276(12) 0.0307(4) Uani 1 1 d .
F17 F 1.11265(16) 0.62911(13) 0.16903(14) 0.0368(5) Uani 1 1 d .
F18 F 1.03730(18) 0.58440(13) -0.00904(14) 0.0377(5) Uani 1 1 d .
F19 F 0.81825(19) 0.57955(14) -0.09344(13) 0.0377(5) Uani 1 1 d .
F20 F 0.68028(16) 0.61979(13) -0.00681(12) 0.0332(5) Uani 1 1 d .
C1 C 0.5442(3) 0.4271(2) 0.4754(2) 0.0274(8) Uani 1 1 d .
H1A H 0.5742 0.3770 0.4580 0.033 Uiso 1 1 calc R
C2 C 0.4288(3) 0.4081(2) 0.4688(2) 0.0218(7) Uani 1 1 d .
C3 C 0.3839(3) 0.4804(2) 0.4926(2) 0.0264(7) Uani 1 1 d .
H3A H 0.3044 0.4670 0.4870 0.032 Uiso 1 1 calc R
C4 C 0.4047(3) 0.2601(2) 0.5184(2) 0.0288(8) Uani 1 1 d .
H4A H 0.4894 0.2968 0.5465 0.035 Uiso 1 1 calc R
H4B H 0.3705 0.2760 0.5646 0.035 Uiso 1 1 calc R
C5 C 0.3870(3) 0.1556(2) 0.4796(2) 0.0251(7) Uani 1 1 d .
H5A H 0.3032 0.1186 0.4585 0.030 Uiso 1 1 calc R
H5B H 0.4324 0.1397 0.5256 0.030 Uiso 1 1 calc R
C6 C 0.5966(3) 0.1778(2) 0.4397(2) 0.0233(7) Uani 1 1 d .
C7 C 0.6573(3) 0.2310(2) 0.4071(2) 0.0270(7) Uani 1 1 d .
H7A H 0.6160 0.2403 0.3577 0.032 Uiso 1 1 calc R
C8 C 0.7789(3) 0.2706(3) 0.4468(3) 0.0377(9) Uani 1 1 d .
H8A H 0.8204 0.3070 0.4245 0.045 Uiso 1 1 calc R
C9 C 0.8391(3) 0.2571(3) 0.5185(3) 0.0378(9) Uani 1 1 d .
H9A H 0.9219 0.2842 0.5454 0.045 Uiso 1 1 calc R
C10 C 0.7792(3) 0.2040(2) 0.5514(2) 0.0343(8) Uani 1 1 d .
H10A H 0.8210 0.1944 0.6005 0.041 Uiso 1 1 calc R
C11 C 0.6589(3) 0.1652(2) 0.5125(2) 0.0292(8) Uani 1 1 d .
H11A H 0.6180 0.1294 0.5355 0.035 Uiso 1 1 calc R
C12 C 0.4043(3) 0.0010(2) 0.3435(2) 0.0226(7) Uani 1 1 d .
C13 C 0.4892(3) -0.0426(2) 0.3449(2) 0.0281(7) Uani 1 1 d .
H13A H 0.5698 -0.0055 0.3739 0.034 Uiso 1 1 calc R
C14 C 0.4564(3) -0.1397(2) 0.3043(2) 0.0303(8) Uani 1 1 d .
H14A H 0.5146 -0.1689 0.3050 0.036 Uiso 1 1 calc R
C15 C 0.3391(3) -0.1945(2) 0.2627(2) 0.0316(8) Uani 1 1 d .
H15A H 0.3167 -0.2612 0.2344 0.038 Uiso 1 1 calc R
C16 C 0.2545(3) -0.1515(2) 0.2625(3) 0.0353(9) Uani 1 1 d .
H16A H 0.1739 -0.1889 0.2348 0.042 Uiso 1 1 calc R
C17 C 0.2865(3) -0.0556(2) 0.3020(2) 0.0279(7) Uani 1 1 d .
H17A H 0.2278 -0.0269 0.3013 0.033 Uiso 1 1 calc R
C18 C 0.2269(3) 0.3255(2) 0.2506(2) 0.0244(7) Uani 1 1 d .
C19 C 0.2922(3) 0.4142(2) 0.2647(2) 0.0266(7) Uani 1 1 d .
C20 C 0.2463(3) 0.4866(2) 0.2913(2) 0.0314(8) Uani 1 1 d .
C21 C 0.1457(3) 0.4690(3) 0.3088(2) 0.0387(9) Uani 1 1 d .
H21A H 0.1172 0.5194 0.3291 0.046 Uiso 1 1 calc R
C22 C 0.0841(3) 0.3810(3) 0.2982(3) 0.0403(9) Uani 1 1 d .
C23 C 0.1245(3) 0.3052(2) 0.2666(2) 0.0306(8) Uani 1 1 d .
C24 C 0.4056(3) 0.4302(3) 0.2500(3) 0.0373(9) Uani 1 1 d .
H24A H 0.4227 0.3712 0.2321 0.056 Uiso 1 1 calc R
H24B H 0.4689 0.4780 0.3053 0.056 Uiso 1 1 calc R
H24C H 0.3990 0.4517 0.2029 0.056 Uiso 1 1 calc R
C25 C 0.3049(4) 0.5833(2) 0.3002(3) 0.0467(11) Uani 1 1 d .
H25A H 0.2606 0.6245 0.3191 0.070 Uiso 1 1 calc R
H25B H 0.3075 0.5785 0.2426 0.070 Uiso 1 1 calc R
H25C H 0.3849 0.6095 0.3448 0.070 Uiso 1 1 calc R
C26 C -0.0245(4) 0.3678(4) 0.3204(4) 0.0656(14) Uani 1 1 d .
H26A H -0.0390 0.4278 0.3409 0.098 Uiso 1 1 calc R
H26B H -0.0132 0.3462 0.3677 0.098 Uiso 1 1 calc R
H26C H -0.0917 0.3208 0.2672 0.098 Uiso 1 1 calc R
C27 C 0.0599(3) 0.2069(3) 0.2512(3) 0.0404(9) Uani 1 1 d .
H27A H 0.1018 0.1646 0.2298 0.061 Uiso 1 1 calc R
H27B H -0.0194 0.1847 0.2066 0.061 Uiso 1 1 calc R
H27C H 0.0554 0.2079 0.3073 0.061 Uiso 1 1 calc R
C28 C 0.2382(3) 0.2045(2) 0.1246(2) 0.0295(8) Uani 1 1 d .
H28A H 0.2319 0.2500 0.0984 0.035 Uiso 1 1 calc R
H28B H 0.1614 0.1538 0.0975 0.035 Uiso 1 1 calc R
C29 C 0.3320(3) 0.1638(2) 0.1075(2) 0.0287(8) Uani 1 1 d .
H29A H 0.4048 0.2153 0.1246 0.034 Uiso 1 1 calc R
H29B H 0.3061 0.1222 0.0433 0.034 Uiso 1 1 calc R
C30 C 0.2454(3) -0.0180(2) 0.1024(2) 0.0246(7) Uani 1 1 d .
C31 C 0.1432(3) -0.0367(3) 0.1187(2) 0.0322(8) Uani 1 1 d .
H31A H 0.1363 0.0084 0.1684 0.039 Uiso 1 1 calc R
C32 C 0.0507(3) -0.1206(3) 0.0635(2) 0.0390(9) Uani 1 1 d .
H32A H -0.0192 -0.1323 0.0751 0.047 Uiso 1 1 calc R
C33 C 0.0608(3) -0.1869(2) -0.0084(2) 0.0372(9) Uani 1 1 d .
H33A H -0.0016 -0.2448 -0.0457 0.045 Uiso 1 1 calc R
C34 C 0.1611(3) -0.1688(2) -0.0257(2) 0.0343(8) Uani 1 1 d .
H34A H 0.1677 -0.2141 -0.0753 0.041 Uiso 1 1 calc R
C35 C 0.2533(3) -0.0845(2) 0.0290(2) 0.0312(8) Uani 1 1 d .
H35A H 0.3220 -0.0723 0.0160 0.037 Uiso 1 1 calc R
C36 C 0.4961(3) 0.0756(2) 0.1708(2) 0.0241(7) Uani 1 1 d .
C37 C 0.5877(3) 0.1441(3) 0.1722(2) 0.0361(9) Uani 1 1 d .
H37A H 0.5755 0.1978 0.1653 0.043 Uiso 1 1 calc R
C38 C 0.6954(3) 0.1324(3) 0.1837(3) 0.0486(11) Uani 1 1 d .
H38A H 0.7568 0.1782 0.1839 0.058 Uiso 1 1 calc R
C39 C 0.7163(4) 0.0557(3) 0.1950(3) 0.0494(11) Uani 1 1 d .
H39A H 0.7913 0.0492 0.2033 0.059 Uiso 1 1 calc R
C40 C 0.6280(3) -0.0106(3) 0.1942(3) 0.0409(10) Uani 1 1 d .
H40A H 0.6416 -0.0632 0.2029 0.049 Uiso 1 1 calc R
C41 C 0.5183(3) -0.0014(2) 0.1807(2) 0.0315(8) Uani 1 1 d .
H41A H 0.4569 -0.0491 0.1781 0.038 Uiso 1 1 calc R
C42 C 0.7471(3) 0.6220(2) 0.2466(2) 0.0232(7) Uani 1 1 d .
C43 C 0.8026(3) 0.6394(2) 0.3341(2) 0.0240(7) Uani 1 1 d .
C44 C 0.7956(3) 0.5712(2) 0.3655(2) 0.0287(7) Uani 1 1 d .
C45 C 0.7310(3) 0.4789(2) 0.3074(2) 0.0309(8) Uani 1 1 d .
C46 C 0.6760(3) 0.4569(2) 0.2195(2) 0.0305(8) Uani 1 1 d .
C47 C 0.6853(3) 0.5271(2) 0.1907(2) 0.0259(7) Uani 1 1 d .
C48 C 0.6246(3) 0.6974(2) 0.1465(2) 0.0218(7) Uani 1 1 d .
C49 C 0.5176(3) 0.6506(2) 0.1451(2) 0.0231(7) Uani 1 1 d .
C50 C 0.4114(3) 0.6504(2) 0.0957(2) 0.0257(7) Uani 1 1 d .
C51 C 0.4068(3) 0.7014(2) 0.0463(2) 0.0286(7) Uani 1 1 d .
C52 C 0.5113(3) 0.7533(2) 0.0484(2) 0.0259(7) Uani 1 1 d .
C53 C 0.6144(3) 0.7495(2) 0.0975(2) 0.0234(7) Uani 1 1 d .
C54 C 0.8245(3) 0.8095(2) 0.2749(2) 0.0209(6) Uani 1 1 d .
C55 C 0.7834(3) 0.8501(2) 0.3402(2) 0.0225(7) Uani 1 1 d .
C56 C 0.8263(3) 0.9421(2) 0.4008(2) 0.0275(7) Uani 1 1 d .
C57 C 0.9185(3) 1.0033(2) 0.3983(2) 0.0302(8) Uani 1 1 d .
C58 C 0.9637(3) 0.9685(2) 0.3350(2) 0.0288(8) Uani 1 1 d .
C59 C 0.9167(3) 0.8743(2) 0.2751(2) 0.0246(7) Uani 1 1 d .
C60 C 0.8268(3) 0.6613(2) 0.1347(2) 0.0220(7) Uani 1 1 d .
C61 C 0.9377(3) 0.6593(2) 0.1727(2) 0.0253(7) Uani 1 1 d .
C62 C 1.0074(3) 0.6315(2) 0.1265(2) 0.0268(7) Uani 1 1 d .
C63 C 0.9684(3) 0.6067(2) 0.0370(2) 0.0275(8) Uani 1 1 d .
C64 C 0.8590(3) 0.6055(2) -0.0047(2) 0.0271(7) Uani 1 1 d .
C65 C 0.7891(3) 0.6294(2) 0.0433(2) 0.0238(7) Uani 1 1 d .

loop_
_atom_site_aniso_label
_atom_site_aniso_U_11
_atom_site_aniso_U_22
_atom_site_aniso_U_33
_atom_site_aniso_U_23
_atom_site_aniso_U_13
_atom_site_aniso_U_12
Rh1 0.02159(14) 0.01705(12) 0.02271(13) 0.01054(10) 0.00997(10) 0.00758(10)
S1 0.0255(4) 0.0177(4) 0.0257(4) 0.0095(3) 0.0123(3) 0.0064(3)
P1 0.0205(4) 0.0180(4) 0.0233(4) 0.0113(3) 0.0093(3) 0.0065(3)
P2 0.0247(4) 0.0201(4) 0.0232(4) 0.0117(3) 0.0117(3) 0.0088(3)
O1 0.0295(12) 0.0224(11) 0.0218(11) 0.0121(9) 0.0115(10) 0.0152(9)
B1 0.0218(18) 0.0211(17) 0.0224(18) 0.0110(15) 0.0094(15) 0.0075(14)
F1 0.0321(11) 0.0261(10) 0.0296(10) 0.0130(9) 0.0065(9) 0.0075(8)
F2 0.0382(12) 0.0476(12) 0.0383(12) 0.0300(11) 0.0111(10) 0.0153(10)
F3 0.0542(14) 0.0370(11) 0.0616(15) 0.0379(11) 0.0298(12) 0.0216(10)
F4 0.0551(14) 0.0182(9) 0.0491(13) 0.0127(10) 0.0202(11) 0.0073(9)
F5 0.0384(12) 0.0236(10) 0.0298(10) 0.0104(9) 0.0104(9) 0.0037(8)
F6 0.0264(10) 0.0355(11) 0.0465(12) 0.0287(10) 0.0186(9) 0.0102(9)
F7 0.0225(10) 0.0370(11) 0.0485(12) 0.0200(10) 0.0140(9) 0.0057(9)
F8 0.0283(11) 0.0503(13) 0.0447(13) 0.0233(11) 0.0082(10) 0.0188(10)
F9 0.0421(12) 0.0378(11) 0.0398(12) 0.0274(10) 0.0174(10) 0.0204(10)
F10 0.0280(10) 0.0298(10) 0.0426(11) 0.0232(9) 0.0190(9) 0.0112(8)
F11 0.0274(10) 0.0280(10) 0.0383(11) 0.0179(9) 0.0210(9) 0.0097(8)
F12 0.0498(13) 0.0328(11) 0.0412(12) 0.0099(10) 0.0303(11) 0.0148(10)
F13 0.0502(14) 0.0189(10) 0.0514(13) 0.0019(10) 0.0236(11) 0.0053(9)
F14 0.0439(13) 0.0230(10) 0.0653(15) 0.0169(10) 0.0335(12) 0.0040(9)
F15 0.0387(12) 0.0252(10) 0.0467(12) 0.0138(9) 0.0314(10) 0.0089(9)
F16 0.0247(10) 0.0334(10) 0.0290(10) 0.0102(9) 0.0063(8) 0.0107(8)
F17 0.0229(10) 0.0327(11) 0.0505(13) 0.0137(10) 0.0109(9) 0.0120(9)
F18 0.0421(12) 0.0347(11) 0.0510(13) 0.0189(10) 0.0333(11) 0.0194(10)
F19 0.0522(13) 0.0402(11) 0.0311(11) 0.0182(10) 0.0225(10) 0.0217(10)
F20 0.0314(11) 0.0404(11) 0.0283(10) 0.0134(9) 0.0099(9) 0.0172(9)
C1 0.0287(18) 0.0215(16) 0.037(2) 0.0109(15) 0.0183(16) 0.0139(14)
C2 0.0296(18) 0.0163(14) 0.0212(16) 0.0084(13) 0.0118(14) 0.0072(13)
C3 0.0249(17) 0.0236(16) 0.0354(19) 0.0117(15) 0.0174(15) 0.0104(14)
C4 0.040(2) 0.0261(17) 0.0258(17) 0.0136(15) 0.0178(16) 0.0104(15)
C5 0.0304(18) 0.0253(16) 0.0271(17) 0.0165(14) 0.0145(15) 0.0099(14)
C6 0.0229(17) 0.0189(15) 0.0276(17) 0.0085(14) 0.0103(14) 0.0077(13)
C7 0.0246(18) 0.0285(17) 0.0282(18) 0.0132(15) 0.0098(14) 0.0077(14)
C8 0.0274(19) 0.039(2) 0.051(2) 0.0208(19) 0.0205(18) 0.0100(16)
C9 0.0201(18) 0.036(2) 0.048(2) 0.0131(18) 0.0069(17) 0.0084(15)
C10 0.030(2) 0.0326(19) 0.035(2) 0.0145(17) 0.0031(16) 0.0125(16)
C11 0.0267(18) 0.0278(17) 0.0307(18) 0.0143(15) 0.0074(15) 0.0060(14)
C12 0.0250(17) 0.0229(15) 0.0263(17) 0.0159(14) 0.0105(14) 0.0095(13)
C13 0.0195(17) 0.0276(17) 0.0363(19) 0.0142(15) 0.0092(14) 0.0066(14)
C14 0.0304(19) 0.0286(17) 0.041(2) 0.0190(16) 0.0146(16) 0.0179(15)
C15 0.036(2) 0.0212(16) 0.038(2) 0.0140(16) 0.0138(17) 0.0094(15)
C16 0.0260(19) 0.0246(17) 0.050(2) 0.0144(17) 0.0124(17) 0.0029(15)
C17 0.0230(17) 0.0240(16) 0.041(2) 0.0163(16) 0.0127(15) 0.0107(14)
C18 0.0273(18) 0.0242(16) 0.0262(17) 0.0136(14) 0.0093(14) 0.0136(14)
C19 0.0297(19) 0.0289(17) 0.0255(17) 0.0163(15) 0.0080(14) 0.0130(15)
C20 0.042(2) 0.0260(17) 0.0244(17) 0.0105(15) 0.0069(16) 0.0163(16)
C21 0.047(2) 0.036(2) 0.037(2) 0.0130(18) 0.0157(18) 0.0272(18)
C22 0.034(2) 0.054(2) 0.041(2) 0.019(2) 0.0194(18) 0.0246(19)
C23 0.0284(19) 0.0345(19) 0.0332(19) 0.0185(16) 0.0108(15) 0.0127(15)
C24 0.034(2) 0.037(2) 0.050(2) 0.0289(19) 0.0147(18) 0.0121(17)
C25 0.057(3) 0.0256(19) 0.043(2) 0.0145(18) -0.001(2) 0.0122(18)
C26 0.050(3) 0.075(3) 0.086(4) 0.029(3) 0.045(3) 0.032(3)
C27 0.034(2) 0.047(2) 0.046(2) 0.026(2) 0.0179(18) 0.0091(18)
C28 0.036(2) 0.0312(18) 0.0248(17) 0.0155(15) 0.0093(15) 0.0156(15)
C29 0.041(2) 0.0295(17) 0.0277(18) 0.0175(15) 0.0196(16) 0.0166(16)
C30 0.0244(17) 0.0246(16) 0.0253(17) 0.0141(14) 0.0070(14) 0.0064(13)
C31 0.033(2) 0.0375(19) 0.0261(18) 0.0144(16) 0.0135(16) 0.0085(16)
C32 0.030(2) 0.047(2) 0.039(2) 0.0229(19) 0.0124(17) 0.0040(17)
C33 0.039(2) 0.0288(18) 0.033(2) 0.0143(16) 0.0035(17) 0.0021(16)
C34 0.040(2) 0.0275(18) 0.0283(19) 0.0075(16) 0.0060(16) 0.0136(16)
C35 0.0302(19) 0.0328(18) 0.0288(18) 0.0096(16) 0.0105(15) 0.0140(15)
C36 0.0271(18) 0.0236(16) 0.0247(16) 0.0101(14) 0.0131(14) 0.0102(14)
C37 0.033(2) 0.041(2) 0.045(2) 0.0252(19) 0.0226(18) 0.0132(17)
C38 0.033(2) 0.060(3) 0.062(3) 0.031(2) 0.027(2) 0.012(2)
C39 0.035(2) 0.063(3) 0.054(3) 0.017(2) 0.025(2) 0.025(2)
C40 0.037(2) 0.033(2) 0.043(2) 0.0062(18) 0.0097(18) 0.0192(17)
C41 0.0306(19) 0.0263(17) 0.0360(19) 0.0094(16) 0.0125(16) 0.0136(15)
C42 0.0223(17) 0.0234(16) 0.0311(18) 0.0151(14) 0.0127(14) 0.0123(13)
C43 0.0195(16) 0.0224(16) 0.0315(18) 0.0122(14) 0.0100(14) 0.0080(13)
C44 0.0259(18) 0.0372(19) 0.0334(19) 0.0226(16) 0.0121(15) 0.0162(15)
C45 0.038(2) 0.0287(18) 0.048(2) 0.0288(17) 0.0243(18) 0.0197(16)
C46 0.034(2) 0.0219(16) 0.039(2) 0.0148(16) 0.0159(17) 0.0098(15)
C47 0.0259(18) 0.0273(17) 0.0306(18) 0.0157(15) 0.0131(15) 0.0113(14)
C48 0.0220(16) 0.0171(14) 0.0237(16) 0.0064(13) 0.0078(13) 0.0065(12)
C49 0.0260(17) 0.0199(15) 0.0291(17) 0.0128(14) 0.0132(14) 0.0108(13)
C50 0.0239(17) 0.0238(16) 0.0309(18) 0.0099(15) 0.0151(14) 0.0075(14)
C51 0.0253(18) 0.0312(18) 0.0297(18) 0.0123(15) 0.0074(15) 0.0159(15)
C52 0.0325(19) 0.0274(17) 0.0271(17) 0.0168(15) 0.0151(15) 0.0142(15)
C53 0.0258(17) 0.0202(15) 0.0289(17) 0.0111(14) 0.0153(14) 0.0092(13)
C54 0.0178(16) 0.0194(15) 0.0278(17) 0.0125(13) 0.0085(13) 0.0070(12)
C55 0.0187(16) 0.0236(16) 0.0286(17) 0.0134(14) 0.0097(14) 0.0087(13)
C56 0.0301(19) 0.0289(17) 0.0299(18) 0.0125(15) 0.0169(15) 0.0152(15)
C57 0.0299(19) 0.0191(16) 0.0358(19) 0.0069(15) 0.0110(16) 0.0073(14)
C58 0.0244(18) 0.0230(16) 0.041(2) 0.0143(16) 0.0157(16) 0.0061(14)
C59 0.0260(17) 0.0234(16) 0.0291(17) 0.0115(14) 0.0155(14) 0.0098(14)
C60 0.0202(16) 0.0166(14) 0.0289(17) 0.0089(13) 0.0105(14) 0.0054(12)
C61 0.0236(17) 0.0214(15) 0.0293(18) 0.0105(14) 0.0088(14) 0.0068(13)
C62 0.0203(17) 0.0201(15) 0.039(2) 0.0110(15) 0.0100(15) 0.0087(13)
C63 0.0324(19) 0.0164(15) 0.042(2) 0.0123(15) 0.0242(17) 0.0096(14)
C64 0.038(2) 0.0239(16) 0.0271(17) 0.0140(14) 0.0162(15) 0.0137(15)
C65 0.0234(17) 0.0229(15) 0.0276(17) 0.0135(14) 0.0074(14) 0.0110(13)

loop_
_atom_type_symbol
_atom_type_description
_atom_type_scat_dispersion_real
_atom_type_scat_dispersion_imag
_atom_type_scat_source
C C 0.0033 0.0016 'International Tables Vol C Tables 4.2.6.8 and 6.1.1.4'
H H 0.0000 0.0000 'International Tables Vol C Tables 4.2.6.8 and 6.1.1.4'
B B 0.0013 0.0007 'International Tables Vol C Tables 4.2.6.8 and 6.1.1.4'
O O 0.0106 0.0060 'International Tables Vol C Tables 4.2.6.8 and 6.1.1.4'
F F 0.0171 0.0103 'International Tables Vol C Tables 4.2.6.8 and 6.1.1.4'
P P 0.1023 0.0942 'International Tables Vol C Tables 4.2.6.8 and 6.1.1.4'
S S 0.1246 0.1234 'International Tables Vol C Tables 4.2.6.8 and 6.1.1.4'
Rh Rh -1.1178 0.9187 'International Tables Vol C Tables 4.2.6.8 and 6.1.1.4'

loop_
_geom_angle_atom_site_label_1
_geom_angle_atom_site_label_2
_geom_angle_atom_site_label_3
_geom_angle
_geom_angle_site_symmetry_3
O1 Rh1 P1 178.84(6) .
O1 Rh1 P2 82.49(6) .
P1 Rh1 P2 98.66(3) .
O1 Rh1 S1 92.40(6) .
P1 Rh1 S1 86.46(3) .
P2 Rh1 S1 174.56(3) .
C2 S1 C4 100.34(15) .
C2 S1 Rh1 110.55(10) .
C4 S1 Rh1 105.05(10) .
C12 P1 C6 105.07(14) .
C12 P1 C5 102.73(14) .
C6 P1 C5 103.92(15) .
C12 P1 Rh1 120.60(11) .
C6 P1 Rh1 116.06(11) .
C5 P1 Rh1 106.46(11) .
C36 P2 C30 105.52(15) .
C36 P2 C29 106.15(15) .
C30 P2 C29 102.38(15) .
C36 P2 Rh1 119.70(11) .
C30 P2 Rh1 119.63(11) .
C29 P2 Rh1 101.09(10) .
C18 O1 C28 114.6(2) .
C18 O1 Rh1 125.45(18) .
C28 O1 Rh1 118.73(17) .
C60 B1 C42 103.1(2) .
C60 B1 C48 112.9(3) .
C42 B1 C48 112.3(3) .
C60 B1 C54 111.8(2) .
C42 B1 C54 113.9(3) .
C48 B1 C54 103.2(2) .
C2 C1 C3 120.0(3) 2_666
C3 C2 C1 120.4(3) .
C3 C2 S1 118.3(2) .
C1 C2 S1 121.3(2) .
C2 C3 C1 119.6(3) 2_666
C5 C4 S1 109.2(2) .
C4 C5 P1 107.8(2) .
C7 C6 C11 119.1(3) .
C7 C6 P1 118.5(3) .
C11 C6 P1 122.4(2) .
C6 C7 C8 120.0(3) .
C9 C8 C7 120.0(3) .
C8 C9 C10 120.4(3) .
C11 C10 C9 119.7(3) .
C10 C11 C6 120.8(3) .
C17 C12 C13 118.5(3) .
C17 C12 P1 117.5(2) .
C13 C12 P1 123.9(2) .
C14 C13 C12 120.2(3) .
C13 C14 C15 120.3(3) .
C14 C15 C16 119.6(3) .
C17 C16 C15 120.3(3) .
C16 C17 C12 121.0(3) .
C23 C18 C19 125.0(3) .
C23 C18 O1 118.5(3) .
C19 C18 O1 116.5(3) .
C18 C19 C20 116.9(3) .
C18 C19 C24 121.1(3) .
C20 C19 C24 122.0(3) .
C21 C20 C19 119.2(3) .
C21 C20 C25 119.8(3) .
C19 C20 C25 120.9(3) .
C20 C21 C22 123.1(3) .
C21 C22 C23 119.0(3) .
C21 C22 C26 119.9(4) .
C23 C22 C26 121.2(4) .
C18 C23 C22 116.6(3) .
C18 C23 C27 121.7(3) .
C22 C23 C27 121.8(3) .
O1 C28 C29 107.1(3) .
C28 C29 P2 109.5(2) .
C31 C30 C35 118.6(3) .
C31 C30 P2 119.1(2) .
C35 C30 P2 122.2(2) .
C30 C31 C32 121.0(3) .
C33 C32 C31 119.7(3) .
C34 C33 C32 119.8(3) .
C33 C34 C35 120.5(3) .
C30 C35 C34 120.3(3) .
C41 C36 C37 118.1(3) .
C41 C36 P2 120.3(2) .
C37 C36 P2 120.9(3) .
C38 C37 C36 119.2(4) .
C37 C38 C39 121.7(4) .
C40 C39 C38 119.2(4) .
C39 C40 C41 120.1(4) .
C36 C41 C40 121.6(3) .
C43 C42 C47 113.4(3) .
C43 C42 B1 128.1(3) .
C47 C42 B1 118.2(3) .
F1 C43 C42 121.1(3) .
F1 C43 C44 114.5(3) .
C42 C43 C44 124.3(3) .
F2 C44 C45 119.7(3) .
F2 C44 C43 120.7(3) .
C45 C44 C43 119.5(3) .
F3 C45 C46 120.6(3) .
F3 C45 C44 120.6(3) .
C46 C45 C44 118.8(3) .
F4 C46 C45 119.4(3) .
F4 C46 C47 120.7(3) .
C45 C46 C47 119.9(3) .
F5 C47 C46 116.1(3) .
F5 C47 C42 119.9(3) .
C46 C47 C42 123.9(3) .
C53 C48 C49 112.8(3) .
C53 C48 B1 120.2(3) .
C49 C48 B1 126.9(3) .
F6 C49 C50 114.6(3) .
F6 C49 C48 121.4(3) .
C50 C49 C48 124.0(3) .
F7 C50 C51 119.1(3) .
F7 C50 C49 120.7(3) .
C51 C50 C49 120.2(3) .
F8 C51 C50 121.2(3) .
F8 C51 C52 120.4(3) .
C50 C51 C52 118.3(3) .
F9 C52 C53 121.7(3) .
F9 C52 C51 119.4(3) .
C53 C52 C51 118.9(3) .
F10 C53 C52 115.3(3) .
F10 C53 C48 119.2(3) .
C52 C53 C48 125.5(3) .
C55 C54 C59 112.3(3) .
C55 C54 B1 120.2(3) .
C59 C54 B1 127.2(3) .
C56 C55 F11 115.6(3) .
C56 C55 C54 126.2(3) .
F11 C55 C54 118.2(3) .
F12 C56 C55 121.8(3) .
F12 C56 C57 119.2(3) .
C55 C56 C57 119.0(3) .
F13 C57 C58 120.6(3) .
F13 C57 C56 121.2(3) .
C58 C57 C56 118.2(3) .
F14 C58 C57 119.5(3) .
F14 C58 C59 120.2(3) .
C57 C58 C59 120.3(3) .
F15 C59 C58 114.4(3) .
F15 C59 C54 121.8(3) .
C58 C59 C54 123.9(3) .
C65 C60 C61 113.2(3) .
C65 C60 B1 128.5(3) .
C61 C60 B1 118.3(3) .
F16 C61 C62 115.7(3) .
F16 C61 C60 119.4(3) .
C62 C61 C60 124.9(3) .
F17 C62 C63 120.4(3) .
F17 C62 C61 120.5(3) .
C63 C62 C61 119.1(3) .
F18 C63 C64 120.7(3) .
F18 C63 C62 120.5(3) .
C64 C63 C62 118.8(3) .
F19 C64 C63 119.6(3) .
F19 C64 C65 120.0(3) .
C63 C64 C65 120.4(3) .
F20 C65 C60 122.3(3) .
F20 C65 C64 114.4(3) .
C60 C65 C64 123.3(3) .

loop_
_geom_bond_atom_site_label_1
_geom_bond_atom_site_label_2
_geom_bond_distance
_geom_bond_site_symmetry_2
Rh1 O1 2.161(2) .
Rh1 P1 2.1814(9) .
Rh1 P2 2.2356(8) .
Rh1 S1 2.3488(8) .
S1 C2 1.793(3) .
S1 C4 1.832(3) .
P1 C12 1.820(3) .
P1 C6 1.826(3) .
P1 C5 1.842(3) .
P2 C36 1.814(3) .
P2 C30 1.827(3) .
P2 C29 1.847(3) .
O1 C18 1.420(3) .
O1 C28 1.460(4) .
B1 C60 1.661(4) .
B1 C42 1.663(5) .
B1 C48 1.665(5) .
B1 C54 1.665(4) .
F1 C43 1.358(3) .
F2 C44 1.349(4) .
F3 C45 1.352(4) .
F4 C46 1.353(4) .
F5 C47 1.348(4) .
F6 C49 1.353(4) .
F7 C50 1.349(3) .
F8 C51 1.337(4) .
F9 C52 1.342(4) .
F10 C53 1.366(3) .
F11 C55 1.372(3) .
F12 C56 1.354(4) .
F13 C57 1.345(4) .
F14 C58 1.353(4) .
F15 C59 1.354(3) .
F16 C61 1.365(4) .
F17 C62 1.346(4) .
F18 C63 1.349(3) .
F19 C64 1.351(4) .
F20 C65 1.352(4) .
C1 C2 1.386(4) .
C1 C3 1.390(4) 2_666
C2 C3 1.383(4) .
C3 C1 1.390(4) 2_666
C4 C5 1.518(4) .
C6 C7 1.389(4) .
C6 C11 1.395(5) .
C7 C8 1.394(5) .
C8 C9 1.378(5) .
C9 C10 1.387(5) .
C10 C11 1.379(5) .
C12 C17 1.396(4) .
C12 C13 1.396(4) .
C13 C14 1.383(4) .
C14 C15 1.385(5) .
C15 C16 1.387(5) .
C16 C17 1.367(4) .
C18 C23 1.388(4) .
C18 C19 1.390(4) .
C19 C20 1.399(4) .
C19 C24 1.504(5) .
C20 C21 1.377(5) .
C20 C25 1.509(5) .
C21 C22 1.387(5) .
C22 C23 1.410(5) .
C22 C26 1.512(5) .
C23 C27 1.513(5) .
C28 C29 1.514(5) .
C30 C31 1.387(4) .
C30 C35 1.388(4) .
C31 C32 1.390(5) .
C32 C33 1.384(5) .
C33 C34 1.373(5) .
C34 C35 1.391(5) .
C36 C41 1.380(4) .
C36 C37 1.409(4) .
C37 C38 1.380(5) .
C38 C39 1.380(6) .
C39 C40 1.365(5) .
C40 C41 1.387(5) .
C42 C43 1.378(5) .
C42 C47 1.392(4) .
C43 C44 1.382(5) .
C44 C45 1.375(5) .
C45 C46 1.364(5) .
C46 C47 1.380(5) .
C48 C53 1.384(4) .
C48 C49 1.391(4) .
C49 C50 1.377(5) .
C50 C51 1.374(5) .
C51 C52 1.388(5) .
C52 C53 1.372(5) .
C54 C55 1.383(4) .
C54 C59 1.388(4) .
C55 C56 1.363(4) .
C56 C57 1.379(5) .
C57 C58 1.368(5) .
C58 C59 1.386(4) .
C60 C65 1.380(4) .
C60 C61 1.386(4) .
C61 C62 1.379(4) .
C62 C63 1.366(5) .
C63 C64 1.364(5) .
C64 C65 1.388(4) .
